data_4514036
loop_
_publ_author_name
'Wang, Yuanze'
'Patil, Pravin'
'Kurpiewska, Katarzyna'
'Kalinowska-Tluscik, Justyna'
'D\"omling, Alexander'

_publ_section_title
;
 Two Cycles with One Catch: Hydrazine in Ugi 4-CR and Its
 Postcyclizations.
;
_journal_issue 3
_journal_name_full 'ACS combinatorial science'
_journal_page_first 193
_journal_page_last 198
_journal_paper_doi 10.1021/acscombsci.7b00009
_journal_volume 19
_journal_year 2017
_chemical_formula_moiety 'C15 H18 N6 O'
_chemical_formula_sum 'C15 H18 N6 O'
_chemical_formula_weight 298.35
_space_group_IT_number 14
_symmetry_cell_setting monoclinic
_symmetry_Int_Tables_number 14
_symmetry_space_group_name_Hall '-P 2ybc'
_symmetry_space_group_name_H-M 'P 1 21/c 1'
_atom_sites_solution_hydrogens mixed
_audit_creation_date 2016-09-30T00:33:24-00:00
_audit_creation_method 'WinGX routine CIF_UPDATE'
_cell_angle_alpha 90
_cell_angle_beta 93.932(3)
_cell_angle_gamma 90
_cell_formula_units_Z 4
_cell_length_a 11.5427(4)
_cell_length_b 8.6359(3)
_cell_length_c 14.6147(5)
_cell_measurement_reflns_used 7418
_cell_measurement_temperature 130(2)
_cell_measurement_theta_max 29.676
_cell_measurement_theta_min 3.3
_cell_volume 1453.39(9)
_computing_cell_refinement 'CrysAlisPro 1.171.38.41r (Rigaku OD, 2015)'
_computing_data_collection 'CrysAlisPro 1.171.38.41r (Rigaku OD, 2015)'
_computing_data_reduction 'CrysAlisPro 1.171.38.41r (Rigaku OD, 2015)'
_computing_structure_refinement 'SHELXL-2014/6 (Sheldrick, 2014)'
_diffrn_ambient_environment N~2~
_diffrn_ambient_temperature 130(2)
_diffrn_detector 'CCD plate'
_diffrn_detector_area_resol_mean 10.3756
_diffrn_detector_type Atlas
_diffrn_measured_fraction_theta_full 0.999
_diffrn_measured_fraction_theta_max 0.941
_diffrn_measurement_device 'four-circle diffractometer'
_diffrn_measurement_device_type 'SuperNova, Dual, Cu at zero, Atlas'
_diffrn_measurement_method '\w scans'
_diffrn_orient_matrix_type 'CrysAlisPro convention (1999,Acta A55,543-557)'
_diffrn_orient_matrix_UB_11 0.0432065
_diffrn_orient_matrix_UB_12 0.0525635
_diffrn_orient_matrix_UB_13 0.0175877
_diffrn_orient_matrix_UB_21 0.0424723
_diffrn_orient_matrix_UB_22 -0.0411376
_diffrn_orient_matrix_UB_23 -0.0230443
_diffrn_orient_matrix_UB_31 -0.01089
_diffrn_orient_matrix_UB_32 0.0478863
_diffrn_orient_matrix_UB_33 -0.039096
_diffrn_radiation_monochromator mirror
_diffrn_radiation_probe x-ray
_diffrn_radiation_type MoK\a
_diffrn_radiation_wavelength 0.71073
_diffrn_reflns_av_R_equivalents 0.0696
_diffrn_reflns_av_unetI/netI 0.0779
_diffrn_reflns_Laue_measured_fraction_full 0.999
_diffrn_reflns_Laue_measured_fraction_max 0.941
_diffrn_reflns_limit_h_max 15
_diffrn_reflns_limit_h_min -16
_diffrn_reflns_limit_k_max 11
_diffrn_reflns_limit_k_min -11
_diffrn_reflns_limit_l_max 20
_diffrn_reflns_limit_l_min -20
_diffrn_reflns_number 22705
_diffrn_reflns_point_group_measured_fraction_full 0.999
_diffrn_reflns_point_group_measured_fraction_max 0.941
_diffrn_reflns_theta_full 25.242
_diffrn_reflns_theta_max 30.321
_diffrn_reflns_theta_min 2.948
_diffrn_source 'micro-focus sealed X-ray tube'
_diffrn_source_type 'SuperNova (Mo) X-ray Source'
_exptl_absorpt_coefficient_mu 0.092
_exptl_absorpt_correction_T_max 1
_exptl_absorpt_correction_T_min 0.53841
_exptl_absorpt_correction_type multi-scan
_exptl_absorpt_process_details
;
        CrysAlisPro 1.171.38.41r (Rigaku Oxford Diffraction, 2015)
        Empirical absorption correction using spherical harmonics,
 implemented in SCALE3 ABSPACK scaling algorithm.
;
_exptl_crystal_colour white
_exptl_crystal_density_diffrn 1.364
_exptl_crystal_description prism
_exptl_crystal_F_000 632
_exptl_crystal_size_max 0.5
_exptl_crystal_size_mid 0.4
_exptl_crystal_size_min 0.3
_refine_diff_density_max 0.332
_refine_diff_density_min -0.279
_refine_diff_density_rms 0.056
_refine_ls_extinction_method none
_refine_ls_goodness_of_fit_ref 1.092
_refine_ls_hydrogen_treatment mixed
_refine_ls_matrix_type full
_refine_ls_number_parameters 226
_refine_ls_number_reflns 4117
_refine_ls_number_restraints 2
_refine_ls_restrained_S_all 1.093
_refine_ls_R_factor_all 0.0723
_refine_ls_R_factor_gt 0.0502
_refine_ls_shift/su_max 0.001
_refine_ls_shift/su_mean 0
_refine_ls_structure_factor_coef Fsqd
_refine_ls_weighting_details 'w=1/[\s^2^(Fo^2^)+(0.0436P)^2^+0.7887P] where P=(Fo^2^+2Fc^2^)/3'
_refine_ls_weighting_scheme calc
_refine_ls_wR_factor_gt 0.1189
_refine_ls_wR_factor_ref 0.1346
_reflns_Friedel_coverage 0
_reflns_number_gt 3103
_reflns_number_total 4117
_reflns_threshold_expression 'I > 2\s(I)'
_cod_data_source_file co7b00009_si_005.cif
_cod_data_source_block yz124_a
_cod_depositor_comments 'Adding full bibliography for 4514032--4514036.cif.'
_cod_original_sg_symbol_H-M 'P 21/c'
_cod_database_code 4514036
_shelx_estimated_absorpt_t_min 0.956
_shelx_estimated_absorpt_t_max 0.973

loop_
_symmetry_equiv_pos_as_xyz
'x, y, z'
'-x, y+1/2, -z+1/2'
'-x, -y, -z'
'x, -y-1/2, z-1/2'

loop_
_atom_site_label
_atom_site_type_symbol
_atom_site_fract_x
_atom_site_fract_y
_atom_site_fract_z
_atom_site_U_iso_or_equiv
_atom_site_adp_type
_atom_site_occupancy
_atom_site_site_symmetry_order
_atom_site_calc_flag
_atom_site_refinement_flags_posn
_atom_site_refinement_flags_adp
_atom_site_refinement_flags_occupancy
_atom_site_disorder_assembly
_atom_site_disorder_group
N11 N 0.36110(11) 0.21813(14) 0.83632(8) 0.0192(3) Uani 1 1 d . . . . .
N1 N 0.37390(10) -0.04106(14) 0.94171(8) 0.0193(3) Uani 1 1 d . . . . .
N12 N 0.35266(12) 0.35864(16) 0.78528(9) 0.0237(3) Uani 1 1 d . . . . .
O13 O 0.43358(10) 0.08893(13) 0.71787(7) 0.0260(3) Uani 1 1 d . . . . .
N2 N 0.38428(11) -0.15366(16) 1.00666(8) 0.0240(3) Uani 1 1 d . . . . .
N4 N 0.32143(11) 0.06159(16) 1.06737(8) 0.0234(3) Uani 1 1 d . . . . .
C14 C 0.39486(12) -0.06616(17) 0.84568(9) 0.0196(3) Uani 1 1 d . . . . .
H14 H 0.4726 -0.1165 0.8432 0.024 Uiso 1 1 calc R U . . .
C5 C 0.33562(12) 0.08796(17) 0.97941(9) 0.0189(3) Uani 1 1 d . . . . .
N3 N 0.35220(12) -0.09020(16) 1.08143(9) 0.0258(3) Uani 1 1 d . . . . .
C13 C 0.39880(12) 0.08913(17) 0.79577(9) 0.0194(3) Uani 1 1 d . . . . .
C15 C 0.30298(13) -0.17605(18) 0.79960(10) 0.0233(3) Uani 1 1 d . . . . .
H15A H 0.3189 -0.1893 0.7344 0.028 Uiso 1 1 calc R U . . .
H15B H 0.3102 -0.2788 0.8294 0.028 Uiso 1 1 calc R U . . .
C6 C 0.31347(12) 0.23464(17) 0.92708(9) 0.0185(3) Uani 1 1 d . . . . .
C21 C 0.11802(15) -0.1461(2) 0.88166(11) 0.0280(3) Uani 1 1 d . . . . .
H21 H 0.153 -0.2032 0.9318 0.034 Uiso 1 1 calc R U . . .
C17 C 0.12661(15) -0.0333(2) 0.73296(11) 0.0306(4) Uani 1 1 d . . . . .
H17 H 0.1676 -0.0125 0.6801 0.037 Uiso 1 1 calc R U . . .
C16 C 0.18026(13) -0.11846(18) 0.80488(10) 0.0221(3) Uani 1 1 d . . . . .
C10 C 0.18154(13) 0.27068(19) 0.91777(10) 0.0236(3) Uani 1 1 d . . . . .
H10A H 0.159 0.3182 0.8575 0.028 Uiso 1 1 calc DR U . A 1
H10B H 0.1353 0.1754 0.9247 0.028 Uiso 1 1 calc R U . A 1
C7 C 0.36975(14) 0.37463(18) 0.98170(10) 0.0253(3) Uani 1 1 d . . . . .
H7A H 0.4041 0.3404 1.0423 0.03 Uiso 1 1 calc DR U . B 1
H7B H 0.4314 0.4227 0.9473 0.03 Uiso 1 1 calc R U . B 1
C19 C -0.04675(15) -0.0072(2) 0.81309(14) 0.0383(4) Uani 1 1 d . . . . .
H19 H -0.1239 0.03 0.8156 0.046 Uiso 1 1 calc R U . . .
C18 C 0.01428(16) 0.0216(2) 0.73728(13) 0.0399(4) Uani 1 1 d . . . . .
H18 H -0.0208 0.0795 0.6875 0.048 Uiso 1 1 calc R U . . .
C20 C 0.00507(16) -0.0908(2) 0.88566(13) 0.0359(4) Uani 1 1 d . . . . .
H20 H -0.0365 -0.1106 0.9383 0.043 Uiso 1 1 calc R U . . .
C9 C 0.1639(3) 0.3840(5) 0.9956(2) 0.0330(7) Uani 0.879(12) 1 d . . P C 1
H9A H 0.162 0.3297 1.0551 0.04 Uiso 0.879(12) 1 calc R U P C 1
H9B H 0.0913 0.4442 0.984 0.04 Uiso 0.879(12) 1 calc R U P C 1
C8 C 0.2716(3) 0.4881(3) 0.9930(3) 0.0345(7) Uani 0.879(12) 1 d . . P C 1
H8A H 0.2636 0.5611 0.9407 0.041 Uiso 0.879(12) 1 calc R U P C 1
H8B H 0.2846 0.5478 1.0506 0.041 Uiso 0.879(12) 1 calc R U P C 1
C8A C 0.2670(14) 0.450(4) 1.0268(19) 0.031(6) Uani 0.121(12) 1 d . . P C 2
H8A1 H 0.2543 0.3975 1.0857 0.037 Uiso 0.121(12) 1 calc DR U P C 2
H8A2 H 0.2829 0.5605 1.0392 0.037 Uiso 0.121(12) 1 calc R U P C 2
C9A C 0.174(3) 0.434(3) 0.969(3) 0.049(7) Uani 0.121(12) 1 d . . P C 2
H9A1 H 0.1713 0.519 0.9233 0.059 Uiso 0.121(12) 1 calc DR U P C 2
H9A2 H 0.1027 0.4385 1.0026 0.059 Uiso 0.121(12) 1 calc R U P C 2
H11 H 0.427(2) 0.410(3) 0.7889(15) 0.048(6) Uiso 1 1 d . . . . .
H12 H 0.339(2) 0.334(3) 0.7241(17) 0.055(7) Uiso 1 1 d . . . . .

loop_
_atom_site_aniso_label
_atom_site_aniso_U_11
_atom_site_aniso_U_22
_atom_site_aniso_U_33
_atom_site_aniso_U_23
_atom_site_aniso_U_13
_atom_site_aniso_U_12
N11 0.0205(6) 0.0200(6) 0.0172(6) 0.0022(4) 0.0016(4) -0.0004(5)
N1 0.0181(6) 0.0209(6) 0.0184(6) 0.0020(5) -0.0020(4) 0.0006(5)
N12 0.0277(7) 0.0213(7) 0.0223(6) 0.0054(5) 0.0039(5) -0.0004(5)
O13 0.0290(6) 0.0310(6) 0.0184(5) 0.0001(4) 0.0048(4) 0.0034(5)
N2 0.0237(7) 0.0261(7) 0.0214(6) 0.0061(5) -0.0034(5) 0.0001(5)
N4 0.0251(7) 0.0261(7) 0.0187(6) 0.0019(5) -0.0001(5) -0.0024(5)
C14 0.0179(7) 0.0228(7) 0.0180(6) -0.0006(5) 0.0001(5) 0.0032(5)
C5 0.0164(6) 0.0228(7) 0.0172(6) -0.0013(5) -0.0018(5) -0.0018(5)
N3 0.0276(7) 0.0287(7) 0.0207(6) 0.0040(5) -0.0019(5) -0.0028(5)
C13 0.0157(6) 0.0240(7) 0.0180(6) 0.0002(5) -0.0020(5) 0.0005(5)
C15 0.0241(7) 0.0233(8) 0.0222(7) -0.0034(6) 0.0002(6) -0.0001(6)
C6 0.0196(7) 0.0200(7) 0.0160(6) -0.0009(5) 0.0011(5) -0.0015(5)
C21 0.0302(8) 0.0264(8) 0.0276(8) 0.0021(6) 0.0029(6) -0.0049(6)
C17 0.0267(8) 0.0398(10) 0.0248(8) 0.0037(7) -0.0020(6) -0.0014(7)
C16 0.0219(7) 0.0219(7) 0.0221(7) -0.0031(6) -0.0012(5) -0.0038(6)
C10 0.0184(7) 0.0273(8) 0.0255(7) 0.0020(6) 0.0039(6) 0.0023(6)
C7 0.0310(8) 0.0235(8) 0.0214(7) -0.0041(6) 0.0011(6) -0.0068(6)
C19 0.0198(8) 0.0403(11) 0.0541(12) -0.0064(9) -0.0019(7) -0.0013(7)
C18 0.0300(9) 0.0463(11) 0.0414(10) 0.0064(8) -0.0108(8) 0.0027(8)
C20 0.0296(9) 0.0378(10) 0.0416(10) -0.0030(8) 0.0111(7) -0.0102(7)
C9 0.0362(12) 0.0244(15) 0.0406(14) -0.0016(10) 0.0190(11) 0.0019(12)
C8 0.0465(14) 0.0209(12) 0.0384(18) -0.0035(10) 0.0185(13) -0.0049(10)
C8A 0.024(7) 0.037(13) 0.034(12) -0.015(9) 0.018(8) 0.002(7)
C9A 0.046(13) 0.026(12) 0.077(19) -0.006(11) 0.017(13) 0.016(11)

loop_
_atom_type_symbol
_atom_type_description
_atom_type_scat_dispersion_real
_atom_type_scat_dispersion_imag
_atom_type_scat_source
C C 0.0033 0.0016 'International Tables Vol C Tables 4.2.6.8 and 6.1.1.4'
H H 0 0 'International Tables Vol C Tables 4.2.6.8 and 6.1.1.4'
N N 0.0061 0.0033 'International Tables Vol C Tables 4.2.6.8 and 6.1.1.4'
O O 0.0106 0.006 'International Tables Vol C Tables 4.2.6.8 and 6.1.1.4'

loop_
_geom_angle_atom_site_label_1
_geom_angle_atom_site_label_2
_geom_angle_atom_site_label_3
_geom_angle
C13 N11 N12 119.10(12)
C13 N11 C6 128.75(12)
N12 N11 C6 111.83(11)
C5 N1 N2 109.01(12)
C5 N1 C14 127.22(12)
N2 N1 C14 123.65(12)
N11 N12 H11 109.5(14)
N11 N12 H12 108.3(15)
H11 N12 H12 105(2)
N3 N2 N1 105.62(12)
C5 N4 N3 105.17(12)
N1 C14 C13 109.97(12)
N1 C14 C15 110.94(12)
C13 C14 C15 111.92(12)
N1 C14 H14 108
C13 C14 H14 108
C15 C14 H14 108
N4 C5 N1 108.89(13)
N4 C5 C6 127.87(13)
N1 C5 C6 123.24(13)
N2 N3 N4 111.31(12)
O13 C13 N11 122.86(14)
O13 C13 C14 117.49(13)
N11 C13 C14 119.61(12)
C16 C15 C14 113.25(12)
C16 C15 H15A 108.9
C14 C15 H15A 108.9
C16 C15 H15B 108.9
C14 C15 H15B 108.9
H15A C15 H15B 107.7
N11 C6 C5 108.48(12)
N11 C6 C10 111.36(11)
C5 C6 C10 110.35(12)
N11 C6 C7 111.44(12)
C5 C6 C7 110.10(11)
C10 C6 C7 105.09(12)
C20 C21 C16 120.70(16)
C20 C21 H21 119.6
C16 C21 H21 119.6
C18 C17 C16 121.00(16)
C18 C17 H17 119.5
C16 C17 H17 119.5
C17 C16 C21 118.10(15)
C17 C16 C15 120.40(14)
C21 C16 C15 121.50(14)
C9 C10 C6 104.14(17)
C6 C10 C9A 102.7(10)
C9 C10 H10A 110.9
C6 C10 H10A 110.9
C9 C10 H10B 110.9
C6 C10 H10B 110.9
H10A C10 H10B 108.9
C8 C7 C6 105.54(17)
C8A C7 C6 103.8(9)
C8 C7 H7A 110.6
C6 C7 H7A 110.6
C8 C7 H7B 110.6
C6 C7 H7B 110.6
H7A C7 H7B 108.8
C18 C19 C20 119.54(17)
C18 C19 H19 120.2
C20 C19 H19 120.2
C19 C18 C17 120.47(17)
C19 C18 H18 119.8
C17 C18 H18 119.8
C19 C20 C21 120.19(17)
C19 C20 H20 119.9
C21 C20 H20 119.9
C10 C9 C8 102.0(2)
C10 C9 H9A 111.4
C8 C9 H9A 111.4
C10 C9 H9B 111.4
C8 C9 H9B 111.4
H9A C9 H9B 109.2
C7 C8 C9 103.7(2)
C7 C8 H8A 111
C9 C8 H8A 111
C7 C8 H8B 111
C9 C8 H8B 111
H8A C8 H8B 109
C9A C8A C7 107(2)
C9A C8A H8A1 110.3
C7 C8A H8A1 110.3
C9A C8A H8A2 110.3
C7 C8A H8A2 110.3
H8A1 C8A H8A2 108.5
C8A C9A C10 109(2)
C8A C9A H9A1 109.9
C10 C9A H9A1 109.9
C8A C9A H9A2 109.9
C10 C9A H9A2 109.9
H9A1 C9A H9A2 108.3

loop_
_geom_bond_atom_site_label_1
_geom_bond_atom_site_label_2
_geom_bond_distance
N11 C13 1.3480(19)
N11 N12 1.4243(17)
N11 C6 1.4771(18)
N1 C5 1.3317(19)
N1 N2 1.3584(17)
N1 C14 1.4566(18)
N12 H11 0.96(2)
N12 H12 0.92(2)
O13 C13 1.2327(17)
N2 N3 1.2989(19)
N4 C5 1.3267(18)
N4 N3 1.3699(19)
C14 C13 1.529(2)
C14 C15 1.543(2)
C14 H14 1
C5 C6 1.493(2)
C15 C16 1.508(2)
C15 H15A 0.99
C15 H15B 0.99
C6 C10 1.551(2)
C6 C7 1.565(2)
C21 C20 1.393(2)
C21 C16 1.394(2)
C21 H21 0.95
C17 C18 1.386(3)
C17 C16 1.393(2)
C17 H17 0.95
C10 C9 1.524(3)
C10 C9A 1.600(16)
C10 H10A 0.99
C10 H10B 0.99
C7 C8 1.515(3)
C7 C8A 1.539(14)
C7 H7A 0.99
C7 H7B 0.99
C19 C18 1.376(3)
C19 C20 1.385(3)
C19 H19 0.95
C18 H18 0.95
C20 H20 0.95
C9 C8 1.538(5)
C9 H9A 0.99
C9 H9B 0.99
C8 H8A 0.99
C8 H8B 0.99
C8A C9A 1.33(4)
C8A H8A1 0.99
C8A H8A2 0.99
C9A H9A1 0.99
C9A H9A2 0.99

loop_
_geom_torsion_atom_site_label_1
_geom_torsion_atom_site_label_2
_geom_torsion_atom_site_label_3
_geom_torsion_atom_site_label_4
_geom_torsion
C5 N1 N2 N3 0.01(16)
C14 N1 N2 N3 -176.25(12)
C5 N1 C14 C13 15.43(19)
N2 N1 C14 C13 -169.01(12)
C5 N1 C14 C15 -108.93(16)
N2 N1 C14 C15 66.63(17)
N3 N4 C5 N1 -0.39(16)
N3 N4 C5 C6 179.34(14)
N2 N1 C5 N4 0.25(16)
C14 N1 C5 N4 176.34(13)
N2 N1 C5 C6 -179.50(12)
C14 N1 C5 C6 -3.4(2)
N1 N2 N3 N4 -0.26(16)
C5 N4 N3 N2 0.41(16)
N12 N11 C13 O13 4.7(2)
C6 N11 C13 O13 177.59(13)
N12 N11 C13 C14 -172.87(12)
C6 N11 C13 C14 0.0(2)
N1 C14 C13 O13 168.99(12)
C15 C14 C13 O13 -67.22(17)
N1 C14 C13 N11 -13.27(18)
C15 C14 C13 N11 110.52(15)
N1 C14 C15 C16 57.74(16)
C13 C14 C15 C16 -65.51(16)
C13 N11 C6 C5 12.01(19)
N12 N11 C6 C5 -174.72(11)
C13 N11 C6 C10 -109.62(16)
N12 N11 C6 C10 63.65(15)
C13 N11 C6 C7 133.38(15)
N12 N11 C6 C7 -53.36(15)
N4 C5 C6 N11 169.96(14)
N1 C5 C6 N11 -10.34(18)
N4 C5 C6 C10 -67.79(18)
N1 C5 C6 C10 111.91(15)
N4 C5 C6 C7 47.78(19)
N1 C5 C6 C7 -132.53(14)
C18 C17 C16 C21 -0.4(3)
C18 C17 C16 C15 -179.39(16)
C20 C21 C16 C17 0.5(2)
C20 C21 C16 C15 179.43(15)
C14 C15 C16 C17 94.45(17)
C14 C15 C16 C21 -84.48(18)
N11 C6 C10 C9 -142.86(19)
C5 C6 C10 C9 96.6(2)
C7 C6 C10 C9 -22.1(2)
N11 C6 C10 C9A -120.3(16)
C5 C6 C10 C9A 119.1(16)
C7 C6 C10 C9A 0.5(16)
N11 C6 C7 C8 115.7(2)
C5 C6 C7 C8 -123.9(2)
C10 C6 C7 C8 -5.0(2)
N11 C6 C7 C8A 139.1(14)
C5 C6 C7 C8A -100.4(14)
C10 C6 C7 C8A 18.4(14)
C20 C19 C18 C17 0.4(3)
C16 C17 C18 C19 0.0(3)
C18 C19 C20 C21 -0.4(3)
C16 C21 C20 C19 -0.1(3)
C6 C10 C9 C8 40.4(3)
C6 C7 C8 C9 30.0(3)
C10 C9 C8 C7 -43.9(4)
C6 C7 C8A C9A -35(4)
C7 C8A C9A C10 36(5)
C6 C10 C9A C8A -23(4)
